data_4107403
loop_
_publ_author_name
'Sergiy V. Rosokha'
'Marshall D. Newton'
'Almaz S. Jalilov'
'Jay K. Kochi'

_publ_section_title
;
 The Spectral Elucidation versus the X-ray Structure of the Critical
 Precursor Complex in Bimolecular Electron Transfers: Application of
 Experimental/Theoretical Solvent Probes to Ion-Radical (Redox) Dyads
;
_journal_name_full 'Journal of the American Chemical Society'
_journal_page_first 1944
_journal_page_last 1952
_journal_paper_doi 10.1021/ja076591b
_journal_volume 130
_journal_year 2008
_chemical_formula_moiety 'C16 H32 Na O8, 2(C8 Br2 N2 O2)'
_chemical_formula_sum 'C32 H32 Br4 N4 Na O12'
_chemical_formula_weight 1007.25
_chemical_name_systematic
; 
 ? 
;
_space_group_IT_number 4
_symmetry_cell_setting monoclinic
_symmetry_space_group_name_Hall 'P 2yb'
_symmetry_space_group_name_H-M 'P 1 21 1'
_atom_sites_solution_hydrogens geom
_atom_sites_solution_primary direct
_atom_sites_solution_secondary difmap
_audit_creation_method SHELXL-97
_cell_angle_alpha 90.00
_cell_angle_beta 95.035(5)
_cell_angle_gamma 90.00
_cell_formula_units_Z 2
_cell_length_a 12.655(3)
_cell_length_b 10.451(3)
_cell_length_c 13.937(3)
_cell_measurement_reflns_used 2237
_cell_measurement_temperature 173(2)
_cell_measurement_theta_max 22.18
_cell_measurement_theta_min 2.44
_cell_volume 1836.2(8)
_computing_cell_refinement 'SAINT (Bruker, 2003)'
_computing_data_collection 'SMART (Bruker, 2003)'
_computing_data_reduction 'SAINT & SADABS (Bruker, 2003)'
_computing_molecular_graphics 'XP (Bruker, 1999)'
_computing_publication_material 'SHELXL, XCIF (Bruker, 1999)'
_computing_structure_refinement SHELXTL
_computing_structure_solution 'SHELXTL (Bruker, 2003)'
_diffrn_ambient_temperature 173(2)
_diffrn_measured_fraction_theta_full 0.999
_diffrn_measured_fraction_theta_max 0.965
_diffrn_measurement_device 'Bruker SMART'
_diffrn_measurement_method 'omega-scan, full sphere'
_diffrn_radiation_monochromator graphite
_diffrn_radiation_source 'fine-focus sealed tube'
_diffrn_radiation_type MoK\a
_diffrn_radiation_wavelength 0.71073
_diffrn_reflns_av_R_equivalents 0.0617
_diffrn_reflns_av_sigmaI/netI 0.1283
_diffrn_reflns_limit_h_max 17
_diffrn_reflns_limit_h_min -16
_diffrn_reflns_limit_k_max 14
_diffrn_reflns_limit_k_min -14
_diffrn_reflns_limit_l_max 19
_diffrn_reflns_limit_l_min -11
_diffrn_reflns_number 17712
_diffrn_reflns_theta_full 29.50
_diffrn_reflns_theta_max 30.57
_diffrn_reflns_theta_min 1.47
_diffrn_standards_decay_% 0
_diffrn_standards_interval_count 0
_diffrn_standards_interval_time 0
_diffrn_standards_number none
_exptl_absorpt_coefficient_mu 4.463
_exptl_absorpt_correction_T_max 0.6638
_exptl_absorpt_correction_T_min 0.3478
_exptl_absorpt_correction_type multi-scan
_exptl_absorpt_process_details '(SADABS; Bruker, 2003)'
_exptl_crystal_colour red
_exptl_crystal_density_diffrn 1.822
_exptl_crystal_description plate
_exptl_crystal_F_000 998
_exptl_crystal_size_max 0.30
_exptl_crystal_size_mid 0.20
_exptl_crystal_size_min 0.10
_refine_diff_density_max 1.476
_refine_diff_density_min -0.662
_refine_diff_density_rms 0.171
_refine_ls_abs_structure_details 'Flack H D (1983), Acta Cryst. A39, 876-881'
_refine_ls_abs_structure_Flack 0.04(2)
_refine_ls_extinction_method none
_refine_ls_goodness_of_fit_ref 0.984
_refine_ls_hydrogen_treatment constr
_refine_ls_matrix_type full
_refine_ls_number_parameters 478
_refine_ls_number_reflns 10331
_refine_ls_number_restraints 1
_refine_ls_restrained_S_all 0.984
_refine_ls_R_factor_all 0.1198
_refine_ls_R_factor_gt 0.0641
_refine_ls_shift/su_max 0.001
_refine_ls_shift/su_mean 0.000
_refine_ls_structure_factor_coef Fsqd
_refine_ls_weighting_details 'calc w=1/[\s^2^(Fo^2^)+(0.0480P)^2^+0.0000P] where P=(Fo^2^+2Fc^2^)/3'
_refine_ls_weighting_scheme calc
_refine_ls_wR_factor_gt 0.1206
_refine_ls_wR_factor_ref 0.1440
_reflns_number_gt 6384
_reflns_number_total 10331
_reflns_threshold_expression >2sigma(I)
_cod_data_source_file ja076591b-file002.cif
_cod_data_source_block alm07
_cod_original_cell_volume 1836.1(8)
_cod_original_sg_symbol_H-M 'P 21'
_cod_database_code 4107403

loop_
_symmetry_equiv_pos_as_xyz
'x, y, z'
'-x, y+1/2, -z'

loop_
_atom_site_label
_atom_site_type_symbol
_atom_site_fract_x
_atom_site_fract_y
_atom_site_fract_z
_atom_site_U_iso_or_equiv
_atom_site_adp_type
_atom_site_occupancy
_atom_site_symmetry_multiplicity
_atom_site_calc_flag
_atom_site_refinement_flags
Br1 Br 0.50349(7) 0.59975(6) 0.12513(6) 0.0299(2) Uani 1 1 d .
Br2 Br 0.29103(6) 0.42100(7) 0.17161(7) 0.0342(2) Uani 1 1 d .
N1 N 0.5157(6) -0.0962(7) 0.1106(5) 0.0363(18) Uani 1 1 d .
N2 N 0.7850(6) 0.1172(8) 0.0635(6) 0.044(2) Uani 1 1 d .
C1 C 0.4271(6) 0.2086(7) 0.1559(5) 0.0207(16) Uani 1 1 d .
C2 C 0.5260(6) 0.1490(8) 0.1290(6) 0.0222(17) Uani 1 1 d .
C3 C 0.6114(6) 0.2206(7) 0.1091(5) 0.0230(16) Uani 1 1 d .
C4 C 0.6085(6) 0.3619(8) 0.1078(6) 0.0272(18) Uani 1 1 d .
C5 C 0.5066(6) 0.4225(8) 0.1304(5) 0.0234(17) Uani 1 1 d .
C6 C 0.4211(6) 0.3511(8) 0.1506(6) 0.0261(17) Uani 1 1 d .
C7 C 0.5236(6) 0.0128(8) 0.1214(6) 0.029(2) Uani 1 1 d .
C8 C 0.7081(7) 0.1617(8) 0.0829(6) 0.0298(19) Uani 1 1 d .
O1 O 0.3548(4) 0.1424(5) 0.1838(4) 0.0357(15) Uani 1 1 d .
O2 O 0.6848(4) 0.4246(6) 0.0878(4) 0.0316(13) Uani 1 1 d .
Br3 Br 0.72579(6) 0.03606(7) 0.32842(6) 0.0338(2) Uani 1 1 d .
Br4 Br 0.51859(7) -0.15273(7) 0.37300(6) 0.0331(2) Uani 1 1 d .
O3 O 0.3310(4) 0.0135(5) 0.4093(4) 0.0338(14) Uani 1 1 d .
O4 O 0.6532(4) 0.3097(5) 0.3182(4) 0.0302(14) Uani 1 1 d .
N3 N 0.2165(6) 0.3073(8) 0.4251(7) 0.054(2) Uani 1 1 d .
N4 N 0.4796(6) 0.5414(7) 0.3883(6) 0.0392(19) Uani 1 1 d .
C9 C 0.4084(6) 0.0788(7) 0.3892(6) 0.0243(17) Uani 1 1 d .
C10 C 0.5107(5) 0.0255(7) 0.3695(5) 0.0186(16) Uani 1 1 d .
C11 C 0.5937(6) 0.1025(8) 0.3506(6) 0.0252(17) Uani 1 1 d .
C12 C 0.5834(6) 0.2423(8) 0.3445(6) 0.0285(19) Uani 1 1 d .
C13 C 0.4825(6) 0.2950(7) 0.3702(6) 0.0229(17) Uani 1 1 d .
C14 C 0.3986(6) 0.2198(8) 0.3896(6) 0.0257(18) Uani 1 1 d .
C15 C 0.2977(7) 0.2710(8) 0.4096(6) 0.033(2) Uani 1 1 d .
C16 C 0.4786(6) 0.4325(9) 0.3791(6) 0.0274(18) Uani 1 1 d .
Na1 Na 0.0036(2) 0.7167(4) 0.2539(2) 0.0262(6) Uani 1 1 d .
O5 O 0.1851(4) 0.6539(5) 0.3095(4) 0.0359(13) Uani 1 1 d .
O6 O 0.1306(4) 0.8478(5) 0.1732(4) 0.0397(13) Uani 1 1 d .
O7 O -0.0158(4) 0.9586(5) 0.2916(4) 0.0380(14) Uani 1 1 d .
O8 O 0.0420(4) 0.7637(5) 0.4268(4) 0.0325(13) Uani 1 1 d .
O9 O -0.0721(4) 0.5182(5) 0.3242(4) 0.0316(12) Uani 1 1 d .
O10 O 0.0279(4) 0.5173(5) 0.1521(4) 0.0351(12) Uani 1 1 d .
O11 O -0.0860(4) 0.7369(5) 0.0910(4) 0.0348(12) Uani 1 1 d .
O12 O -0.1845(4) 0.7380(5) 0.2628(4) 0.0309(12) Uani 1 1 d .
C17 C 0.2651(6) 0.7328(7) 0.2760(6) 0.0371(19) Uani 1 1 d .
H17A H 0.3320 0.6840 0.2748 0.045 Uiso 1 1 calc R
H17B H 0.2784 0.8072 0.3194 0.045 Uiso 1 1 calc R
C18 C 0.2280(7) 0.7778(10) 0.1761(7) 0.044(2) Uani 1 1 d .
H18A H 0.2834 0.8329 0.1517 0.052 Uiso 1 1 calc R
H18B H 0.2183 0.7027 0.1329 0.052 Uiso 1 1 calc R
C19 C 0.1426(6) 0.9763(8) 0.2045(6) 0.037(2) Uani 1 1 d .
H19A H 0.1751 1.0280 0.1554 0.044 Uiso 1 1 calc R
H19B H 0.1892 0.9803 0.2653 0.044 Uiso 1 1 calc R
C20 C 0.0339(7) 1.0278(9) 0.2201(6) 0.041(2) Uani 1 1 d .
H20A H 0.0403 1.1188 0.2396 0.050 Uiso 1 1 calc R
H20B H -0.0115 1.0238 0.1585 0.050 Uiso 1 1 calc R
C21 C 0.0224(6) 0.9898(7) 0.3885(6) 0.0373(19) Uani 1 1 d .
H21A H -0.0106 1.0702 0.4086 0.045 Uiso 1 1 calc R
H21B H 0.1003 1.0017 0.3933 0.045 Uiso 1 1 calc R
C22 C -0.0060(7) 0.8817(8) 0.4519(6) 0.036(2) Uani 1 1 d .
H22A H 0.0172 0.9028 0.5197 0.043 Uiso 1 1 calc R
H22B H -0.0840 0.8713 0.4465 0.043 Uiso 1 1 calc R
C23 C 0.1487(6) 0.7531(8) 0.4604(6) 0.0344(19) Uani 1 1 d .
H23A H 0.1558 0.7420 0.5312 0.041 Uiso 1 1 calc R
H23B H 0.1875 0.8314 0.4446 0.041 Uiso 1 1 calc R
C24 C 0.1940(8) 0.6381(8) 0.4123(6) 0.042(2) Uani 1 1 d .
H24A H 0.2695 0.6273 0.4360 0.051 Uiso 1 1 calc R
H24B H 0.1553 0.5601 0.4292 0.051 Uiso 1 1 calc R
C25 C -0.0843(7) 0.4121(7) 0.2600(6) 0.038(2) Uani 1 1 d .
H25A H -0.1475 0.4239 0.2138 0.046 Uiso 1 1 calc R
H25B H -0.0928 0.3318 0.2963 0.046 Uiso 1 1 calc R
C26 C 0.0136(7) 0.4072(8) 0.2085(7) 0.042(2) Uani 1 1 d .
H26A H 0.0757 0.3974 0.2563 0.050 Uiso 1 1 calc R
H26B H 0.0105 0.3309 0.1662 0.050 Uiso 1 1 calc R
C27 C -0.0301(8) 0.5167(8) 0.0596(6) 0.045(2) Uani 1 1 d .
H27A H -0.1018 0.4806 0.0638 0.054 Uiso 1 1 calc R
H27B H 0.0072 0.4648 0.0137 0.054 Uiso 1 1 calc R
C28 C -0.0372(8) 0.6552(8) 0.0273(6) 0.039(2) Uani 1 1 d .
H28A H 0.0353 0.6872 0.0199 0.047 Uiso 1 1 calc R
H28B H -0.0777 0.6593 -0.0368 0.047 Uiso 1 1 calc R
C29 C -0.1976(7) 0.7256(8) 0.0872(6) 0.039(2) Uani 1 1 d .
H29A H -0.2189 0.6345 0.0881 0.047 Uiso 1 1 calc R
H29B H -0.2315 0.7660 0.0281 0.047 Uiso 1 1 calc R
C30 C -0.2285(7) 0.7933(8) 0.1750(6) 0.040(2) Uani 1 1 d .
H30A H -0.2054 0.8836 0.1725 0.048 Uiso 1 1 calc R
H30B H -0.3068 0.7927 0.1743 0.048 Uiso 1 1 calc R
C31 C -0.2412(7) 0.6303(8) 0.2943(7) 0.039(2) Uani 1 1 d .
H31A H -0.2660 0.5760 0.2385 0.047 Uiso 1 1 calc R
H31B H -0.3039 0.6590 0.3263 0.047 Uiso 1 1 calc R
C32 C -0.1679(6) 0.5563(8) 0.3632(6) 0.0380(19) Uani 1 1 d .
H32A H -0.1497 0.6092 0.4212 0.046 Uiso 1 1 calc R
H32B H -0.2051 0.4789 0.3836 0.046 Uiso 1 1 calc R

loop_
_atom_site_aniso_label
_atom_site_aniso_U_11
_atom_site_aniso_U_22
_atom_site_aniso_U_33
_atom_site_aniso_U_23
_atom_site_aniso_U_13
_atom_site_aniso_U_12
Br1 0.0426(5) 0.0179(4) 0.0290(5) 0.0004(3) 0.0016(4) -0.0010(3)
Br2 0.0321(4) 0.0301(4) 0.0410(6) -0.0038(4) 0.0074(4) 0.0050(4)
N1 0.051(5) 0.028(4) 0.028(4) 0.000(3) -0.008(3) 0.005(4)
N2 0.038(4) 0.051(5) 0.046(5) 0.004(4) 0.015(4) 0.012(4)
C1 0.027(4) 0.016(4) 0.018(4) 0.002(3) 0.002(3) 0.002(3)
C2 0.022(4) 0.027(4) 0.017(4) 0.001(3) -0.005(3) 0.006(3)
C3 0.026(4) 0.022(4) 0.020(4) 0.001(3) -0.003(3) 0.003(3)
C4 0.033(4) 0.025(4) 0.023(4) 0.000(3) -0.004(3) 0.005(3)
C5 0.028(4) 0.026(4) 0.015(4) 0.001(3) 0.000(3) -0.005(3)
C6 0.031(4) 0.028(4) 0.019(4) -0.008(4) 0.002(3) 0.000(3)
C7 0.038(5) 0.025(5) 0.026(5) 0.000(4) 0.006(4) 0.000(4)
C8 0.032(5) 0.034(5) 0.024(5) -0.001(4) 0.004(4) 0.000(4)
O1 0.033(3) 0.030(3) 0.045(4) -0.004(3) 0.013(3) -0.004(2)
O2 0.032(3) 0.026(3) 0.037(4) 0.009(3) 0.006(2) -0.005(3)
Br3 0.0326(4) 0.0350(5) 0.0338(5) -0.0067(4) 0.0024(4) 0.0074(4)
Br4 0.0477(6) 0.0195(4) 0.0320(5) 0.0003(4) 0.0027(4) 0.0026(4)
O3 0.037(3) 0.028(3) 0.038(4) 0.000(3) 0.015(3) -0.008(3)
O4 0.031(3) 0.022(3) 0.038(4) -0.003(3) 0.008(3) -0.003(2)
N3 0.043(5) 0.055(5) 0.066(6) 0.011(4) 0.029(4) 0.003(4)
N4 0.055(5) 0.020(4) 0.043(5) 0.005(4) 0.009(4) 0.004(4)
C9 0.035(4) 0.018(4) 0.019(4) -0.003(3) -0.004(3) -0.002(3)
C10 0.022(4) 0.016(4) 0.018(4) -0.003(3) 0.001(3) 0.000(3)
C11 0.029(4) 0.021(4) 0.027(5) 0.003(4) 0.005(3) 0.002(3)
C12 0.035(5) 0.028(4) 0.024(5) -0.009(4) 0.006(3) -0.004(4)
C13 0.024(4) 0.020(4) 0.025(5) -0.005(3) 0.000(3) -0.006(3)
C14 0.029(4) 0.026(4) 0.024(5) -0.002(4) 0.011(3) 0.003(3)
C15 0.045(5) 0.022(4) 0.034(5) 0.003(4) 0.015(4) 0.003(4)
C16 0.022(4) 0.035(5) 0.026(5) 0.001(4) 0.003(3) 0.001(4)
Na1 0.0294(15) 0.0265(13) 0.0228(13) -0.0026(11) 0.0034(11) -0.0031(11)
O5 0.039(3) 0.032(3) 0.037(3) -0.008(3) 0.008(3) -0.005(2)
O6 0.039(3) 0.039(3) 0.041(4) -0.003(3) 0.003(3) -0.011(3)
O7 0.050(4) 0.033(3) 0.031(3) 0.001(2) 0.002(3) -0.001(3)
O8 0.030(3) 0.036(3) 0.031(3) 0.004(2) 0.001(2) -0.004(2)
O9 0.042(3) 0.029(3) 0.024(3) 0.000(2) 0.002(2) 0.002(2)
O10 0.044(3) 0.031(3) 0.030(3) -0.005(2) 0.007(3) -0.003(2)
O11 0.043(3) 0.029(3) 0.032(3) 0.000(2) 0.003(2) -0.010(2)
O12 0.030(3) 0.031(3) 0.032(3) -0.002(2) 0.005(2) -0.001(2)
C17 0.034(5) 0.034(4) 0.044(5) -0.018(4) 0.005(4) 0.004(3)
C18 0.029(5) 0.059(6) 0.045(6) -0.008(5) 0.014(4) -0.001(4)
C19 0.027(4) 0.041(4) 0.040(5) 0.022(4) -0.003(4) -0.010(3)
C20 0.050(5) 0.036(5) 0.037(5) 0.015(4) -0.001(4) -0.001(4)
C21 0.044(5) 0.028(4) 0.037(5) -0.012(4) -0.009(4) 0.008(3)
C22 0.034(5) 0.052(5) 0.024(4) -0.015(4) 0.008(4) 0.001(4)
C23 0.039(5) 0.039(4) 0.026(4) -0.001(4) 0.007(4) -0.003(4)
C24 0.059(6) 0.041(5) 0.025(5) 0.004(4) -0.005(4) 0.011(4)
C25 0.060(6) 0.019(4) 0.037(5) -0.003(4) 0.006(4) -0.004(4)
C26 0.049(5) 0.029(4) 0.049(6) -0.001(4) 0.014(4) 0.007(4)
C27 0.067(6) 0.040(5) 0.031(5) -0.005(4) 0.016(5) 0.011(4)
C28 0.058(6) 0.030(4) 0.032(5) 0.002(4) 0.014(4) 0.001(4)
C29 0.053(6) 0.035(4) 0.028(5) 0.003(4) -0.004(4) 0.002(4)
C30 0.045(5) 0.028(4) 0.046(6) 0.003(4) 0.001(4) 0.004(4)
C31 0.043(5) 0.032(5) 0.042(6) 0.004(4) 0.005(4) -0.005(4)
C32 0.031(4) 0.048(5) 0.035(5) -0.002(4) 0.006(4) -0.003(4)

loop_
_atom_type_symbol
_atom_type_description
_atom_type_scat_dispersion_real
_atom_type_scat_dispersion_imag
_atom_type_scat_source
C C 0.0033 0.0016 'International Tables Vol C Tables 4.2.6.8 and 6.1.1.4'
H H 0.0000 0.0000 'International Tables Vol C Tables 4.2.6.8 and 6.1.1.4'
N N 0.0061 0.0033 'International Tables Vol C Tables 4.2.6.8 and 6.1.1.4'
O O 0.0106 0.0060 'International Tables Vol C Tables 4.2.6.8 and 6.1.1.4'
Na Na 0.0362 0.0249 'International Tables Vol C Tables 4.2.6.8 and 6.1.1.4'
Br Br -0.2901 2.4595 'International Tables Vol C Tables 4.2.6.8 and 6.1.1.4'

loop_
_geom_angle_atom_site_label_1
_geom_angle_atom_site_label_2
_geom_angle_atom_site_label_3
_geom_angle
O1 C1 C2 120.8(7)
O1 C1 C6 122.5(7)
C2 C1 C6 116.7(6)
C3 C2 C7 123.0(7)
C3 C2 C1 121.7(7)
C7 C2 C1 115.2(7)
C2 C3 C8 121.5(7)
C2 C3 C4 122.1(7)
C8 C3 C4 116.3(7)
O2 C4 C3 121.3(7)
O2 C4 C5 122.4(7)
C3 C4 C5 116.3(7)
C6 C5 C4 121.7(8)
C6 C5 Br1 122.7(6)
C4 C5 Br1 115.5(5)
C5 C6 C1 121.2(7)
C5 C6 Br2 123.4(7)
C1 C6 Br2 115.4(6)
N1 C7 C2 175.2(9)
N2 C8 C3 178.7(10)
O3 C9 C10 124.2(7)
O3 C9 C14 118.4(7)
C10 C9 C14 117.3(6)
C11 C10 C9 121.4(7)
C11 C10 Br4 123.6(6)
C9 C10 Br4 115.0(5)
C10 C11 C12 122.1(7)
C10 C11 Br3 121.9(6)
C12 C11 Br3 116.0(6)
O4 C12 C13 122.0(8)
O4 C12 C11 122.2(7)
C13 C12 C11 115.8(7)
C14 C13 C16 121.5(7)
C14 C13 C12 122.8(7)
C16 C13 C12 115.6(7)
C13 C14 C15 123.0(7)
C13 C14 C9 120.3(7)
C15 C14 C9 116.7(7)
N3 C15 C14 177.7(10)
N4 C16 C13 177.2(9)
O12 Na1 O5 156.0(2)
O12 Na1 O11 70.18(19)
O5 Na1 O11 131.3(2)
O12 Na1 O6 131.4(2)
O5 Na1 O6 70.2(2)
O11 Na1 O6 78.2(2)
O12 Na1 O8 92.4(2)
O5 Na1 O8 69.2(2)
O11 Na1 O8 157.2(2)
O6 Na1 O8 104.8(2)
O12 Na1 O9 69.16(19)
O5 Na1 O9 92.0(2)
O11 Na1 O9 105.7(2)
O6 Na1 O9 157.4(2)
O8 Na1 O9 80.37(19)
O12 Na1 O10 105.8(2)
O5 Na1 O10 78.6(2)
O11 Na1 O10 68.0(2)
O6 Na1 O10 94.9(2)
O8 Na1 O10 133.0(2)
O9 Na1 O10 67.22(18)
O12 Na1 O7 77.7(2)
O5 Na1 O7 107.5(2)
O11 Na1 O7 93.4(2)
O6 Na1 O7 68.2(2)
O8 Na1 O7 67.8(2)
O9 Na1 O7 132.6(2)
O10 Na1 O7 157.6(2)
C17 O5 C24 113.5(6)
C17 O5 Na1 114.7(5)
C24 O5 Na1 109.6(5)
C19 O6 C18 114.0(6)
C19 O6 Na1 116.4(5)
C18 O6 Na1 107.3(5)
C20 O7 C21 114.3(6)
C20 O7 Na1 107.3(5)
C21 O7 Na1 112.5(4)
C23 O8 C22 113.9(6)
C23 O8 Na1 114.5(4)
C22 O8 Na1 111.0(5)
C25 O9 C32 114.0(6)
C25 O9 Na1 114.9(4)
C32 O9 Na1 106.4(4)
C26 O10 C27 114.7(7)
C26 O10 Na1 109.1(5)
C27 O10 Na1 115.3(4)
C28 O11 C29 114.6(6)
C28 O11 Na1 109.7(5)
C29 O11 Na1 113.9(4)
C30 O12 C31 114.6(6)
C30 O12 Na1 108.0(4)
C31 O12 Na1 118.1(5)
O5 C17 C18 108.2(7)
O5 C17 H17A 110.1
C18 C17 H17A 110.1
O5 C17 H17B 110.1
C18 C17 H17B 110.1
H17A C17 H17B 108.4
O6 C18 C17 112.6(6)
O6 C18 H18A 109.1
C17 C18 H18A 109.1
O6 C18 H18B 109.1
C17 C18 H18B 109.1
H18A C18 H18B 107.8
O6 C19 C20 107.9(7)
O6 C19 H19A 110.1
C20 C19 H19A 110.1
O6 C19 H19B 110.1
C20 C19 H19B 110.1
H19A C19 H19B 108.4
O7 C20 C19 112.5(7)
O7 C20 H20A 109.1
C19 C20 H20A 109.1
O7 C20 H20B 109.1
C19 C20 H20B 109.1
H20A C20 H20B 107.8
O7 C21 C22 107.8(6)
O7 C21 H21A 110.1
C22 C21 H21A 110.1
O7 C21 H21B 110.2
C22 C21 H21B 110.1
H21A C21 H21B 108.5
O8 C22 C21 112.2(6)
O8 C22 H22A 109.2
C21 C22 H22A 109.2
O8 C22 H22B 109.2
C21 C22 H22B 109.2
H22A C22 H22B 107.9
O8 C23 C24 107.9(7)
O8 C23 H23A 110.1
C24 C23 H23A 110.1
O8 C23 H23B 110.1
C24 C23 H23B 110.1
H23A C23 H23B 108.4
O5 C24 C23 110.5(6)
O5 C24 H24A 109.5
C23 C24 H24A 109.5
O5 C24 H24B 109.5
C23 C24 H24B 109.5
H24A C24 H24B 108.1
O9 C25 C26 106.3(6)
O9 C25 H25A 110.5
C26 C25 H25A 110.5
O9 C25 H25B 110.5
C26 C25 H25B 110.5
H25A C25 H25B 108.7
O10 C26 C25 113.1(7)
O10 C26 H26A 108.9
C25 C26 H26A 108.9
O10 C26 H26B 108.9
C25 C26 H26B 108.9
H26A C26 H26B 107.8
O10 C27 C28 106.1(7)
O10 C27 H27A 110.5
C28 C27 H27A 110.5
O10 C27 H27B 110.5
C28 C27 H27B 110.5
H27A C27 H27B 108.7
O11 C28 C27 114.1(7)
O11 C28 H28A 108.7
C27 C28 H28A 108.7
O11 C28 H28B 108.7
C27 C28 H28B 108.7
H28A C28 H28B 107.6
O11 C29 C30 105.2(7)
O11 C29 H29A 110.7
C30 C29 H29A 110.7
O11 C29 H29B 110.7
C30 C29 H29B 110.7
H29A C29 H29B 108.8
O12 C30 C29 113.6(6)
O12 C30 H30A 108.8
C29 C30 H30A 108.8
O12 C30 H30B 108.8
C29 C30 H30B 108.8
H30A C30 H30B 107.7
O12 C31 C32 107.8(7)
O12 C31 H31A 110.1
C32 C31 H31A 110.1
O12 C31 H31B 110.1
C32 C31 H31B 110.1
H31A C31 H31B 108.5
O9 C32 C31 113.6(7)
O9 C32 H32A 108.8
C31 C32 H32A 108.8
O9 C32 H32B 108.8
C31 C32 H32B 108.8
H32A C32 H32B 107.7

loop_
_geom_bond_atom_site_label_1
_geom_bond_atom_site_label_2
_geom_bond_distance
Br1 C5 1.854(9)
Br2 C6 1.848(8)
N1 C7 1.152(11)
N2 C8 1.132(10)
C1 O1 1.237(8)
C1 C2 1.475(10)
C1 C6 1.493(11)
C2 C3 1.363(10)
C2 C7 1.428(12)
C3 C8 1.445(10)
C3 C4 1.478(11)
C4 O2 1.220(9)
C4 C5 1.494(10)
C5 C6 1.364(10)
Br3 C11 1.861(7)
Br4 C10 1.865(8)
O3 C9 1.246(9)
O4 C12 1.211(9)
N3 C15 1.133(10)
N4 C16 1.145(11)
C9 C10 1.457(10)
C9 C14 1.479(11)
C10 C11 1.367(10)
C11 C12 1.468(12)
C12 C13 1.464(10)
C13 C14 1.367(10)
C13 C16 1.443(12)
C14 C15 1.434(11)
Na1 O12 2.405(6)
Na1 O5 2.447(7)
Na1 O11 2.457(6)
Na1 O6 2.458(6)
Na1 O8 2.465(7)
Na1 O9 2.520(6)
Na1 O10 2.554(6)
Na1 O7 2.598(6)
O5 C17 1.417(9)
O5 C24 1.437(10)
O6 C19 1.416(10)
O6 C18 1.431(10)
O7 C20 1.423(10)
O7 C21 1.431(9)
O8 C23 1.395(9)
O8 C22 1.431(9)
O9 C25 1.424(9)
O9 C32 1.428(8)
O10 C26 1.415(9)
O10 C27 1.426(10)
O11 C28 1.412(9)
O11 C29 1.414(10)
O12 C30 1.421(9)
O12 C31 1.425(9)
C17 C18 1.505(12)
C17 H17A 0.9900
C17 H17B 0.9900
C18 H18A 0.9900
C18 H18B 0.9900
C19 C20 1.511(11)
C19 H19A 0.9900
C19 H19B 0.9900
C20 H20A 0.9900
C20 H20B 0.9900
C21 C22 1.497(11)
C21 H21A 0.9900
C21 H21B 0.9900
C22 H22A 0.9900
C22 H22B 0.9900
C23 C24 1.513(11)
C23 H23A 0.9900
C23 H23B 0.9900
C24 H24A 0.9900
C24 H24B 0.9900
C25 C26 1.486(11)
C25 H25A 0.9900
C25 H25B 0.9900
C26 H26A 0.9900
C26 H26B 0.9900
C27 C28 1.517(11)
C27 H27A 0.9900
C27 H27B 0.9900
C28 H28A 0.9900
C28 H28B 0.9900
C29 C30 1.495(11)
C29 H29A 0.9900
C29 H29B 0.9900
C30 H30A 0.9900
C30 H30B 0.9900
C31 C32 1.492(12)
C31 H31A 0.9900
C31 H31B 0.9900
C32 H32A 0.9900
C32 H32B 0.9900
